data_1546857
loop_
_publ_author_name
'Lv, Hai-Ting'
'Cui, Ying'
'Zhang, Yu-Min'
'Li, Hua-Min'
'Zou, Guo-Dong'
'Duan, Rui-Huan'
'Cao, Jun-Tao'
'Jing, Qiang-Shan'
'Fan, Yang'

_publ_section_title
;
 A 4-dimethylaminobenzoate-functionalized Ti <sub>6</sub> -oxo cluster
 with a narrow band gap and enhanced photoelectrochemical activity: a
 combined experimental and computational study
;
_journal_issue 36
_journal_name_full 'Dalton Transactions'
_journal_page_first 12313
_journal_page_last 12319
_journal_paper_doi 10.1039/C7DT02650A
_journal_volume 46
_journal_year 2017
_chemical_formula_moiety 'C52 H110 O25 Ti6'
_chemical_formula_sum 'C52 H110 O25 Ti6'
_chemical_formula_weight 1422.79
_space_group_crystal_system monoclinic
_space_group_IT_number 15
_space_group_name_Hall '-C 2yc'
_space_group_name_H-M_alt 'C 1 2/c 1'
_symmetry_space_group_name_Hall '-C 2yc'
_symmetry_space_group_name_H-M 'C 1 2/c 1'
_atom_sites_solution_hydrogens mixed
_audit_creation_method SHELXL-2016/6
_audit_update_record
;
2017-07-19 deposited with the CCDC.
2017-08-21 downloaded from the CCDC.
;
_cell_angle_alpha 90
_cell_angle_beta 110.276(6)
_cell_angle_gamma 90
_cell_formula_units_Z 4
_cell_length_a 23.3256(12)
_cell_length_b 19.2083(10)
_cell_length_c 18.3696(10)
_cell_measurement_reflns_used 6883
_cell_measurement_temperature 295(2)
_cell_measurement_theta_max 26.5670
_cell_measurement_theta_min 3.1700
_cell_volume 7720.4(8)
_computing_cell_refinement 'CrysAlisPro 1.171.38.41 (Rigaku OD, 2015)'
_computing_data_collection 'CrysAlisPro 1.171.38.41 (Rigaku OD, 2015)'
_computing_data_reduction 'CrysAlisPro 1.171.38.41 (Rigaku OD, 2015)'
_computing_molecular_graphics 'DIAMOND. Version 3.2k. Crystal Impact'
_computing_publication_material 'Windows Word 2010'
_computing_structure_refinement 'SHELXL-2016/6 (Sheldrick, 2016)'
_computing_structure_solution 'SHELXS-2014 (Sheldrick, 2014)'
_diffrn_ambient_temperature 295(2)
_diffrn_detector_area_resol_mean 16.1213
_diffrn_measured_fraction_theta_full 0.998
_diffrn_measured_fraction_theta_max 0.998
_diffrn_measurement_device_type 'Xcalibur, Eos, Gemini'
_diffrn_measurement_method '\w scans'
_diffrn_radiation_type MoK\a
_diffrn_radiation_wavelength 0.71073
_diffrn_reflns_av_R_equivalents 0.0409
_diffrn_reflns_av_unetI/netI 0.0433
_diffrn_reflns_Laue_measured_fraction_full 0.998
_diffrn_reflns_Laue_measured_fraction_max 0.998
_diffrn_reflns_limit_h_max 28
_diffrn_reflns_limit_h_min -26
_diffrn_reflns_limit_k_max 23
_diffrn_reflns_limit_k_min -20
_diffrn_reflns_limit_l_max 21
_diffrn_reflns_limit_l_min -22
_diffrn_reflns_number 28089
_diffrn_reflns_point_group_measured_fraction_full 0.998
_diffrn_reflns_point_group_measured_fraction_max 0.998
_diffrn_reflns_theta_full 25.242
_diffrn_reflns_theta_max 26.000
_diffrn_reflns_theta_min 2.988
_diffrn_source 'fine-focus sealed X-ray tube'
_exptl_absorpt_coefficient_mu 0.655
_exptl_absorpt_correction_T_max 1.00000
_exptl_absorpt_correction_T_min 0.62396
_exptl_absorpt_correction_type multi-scan
_exptl_absorpt_process_details
;
CrysAlisPro 1.171.38.41 (Rigaku Oxford Diffraction, 2015)
Empirical absorption correction using spherical harmonics,
 implemented in SCALE3 ABSPACK scaling algorithm.
;
_exptl_crystal_colour colourless
_exptl_crystal_density_diffrn 1.224
_exptl_crystal_description rodlike
_exptl_crystal_F_000 3016
_exptl_crystal_size_max 0.23
_exptl_crystal_size_mid 0.14
_exptl_crystal_size_min 0.13
_refine_diff_density_max 0.320
_refine_diff_density_min -0.416
_refine_diff_density_rms 0.067
_refine_ls_extinction_method none
_refine_ls_goodness_of_fit_ref 1.044
_refine_ls_hydrogen_treatment constr
_refine_ls_matrix_type full
_refine_ls_number_parameters 510
_refine_ls_number_reflns 7572
_refine_ls_number_restraints 335
_refine_ls_restrained_S_all 1.088
_refine_ls_R_factor_all 0.0959
_refine_ls_R_factor_gt 0.0610
_refine_ls_shift/su_max 0.001
_refine_ls_shift/su_mean 0.000
_refine_ls_structure_factor_coef Fsqd
_refine_ls_weighting_details 'w=1/[\s^2^(Fo^2^)+(0.0730P)^2^+15.3514P] where P=(Fo^2^+2Fc^2^)/3'
_refine_ls_weighting_scheme calc
_refine_ls_wR_factor_gt 0.1466
_refine_ls_wR_factor_ref 0.1729
_reflns_Friedel_coverage 0.000
_reflns_number_gt 5164
_reflns_number_total 7572
_reflns_threshold_expression 'I > 2\s(I)'
_cod_data_source_file c7dt02650a2.cif
_cod_data_source_block C3
_cod_database_code 1546857
_shelx_shelxl_version_number 2016/6
_shelx_space_group_comment
;
The symmetry employed for this shelxl refinement is uniquely defined
by the following loop, which should always be used as a source of
symmetry information in preference to the above space-group names.
They are only intended as comments.
;

loop_
_space_group_symop_operation_xyz
'x, y, z'
'-x, y, -z+1/2'
'x+1/2, y+1/2, z'
'-x+1/2, y+1/2, -z+1/2'
'-x, -y, -z'
'x, -y, z-1/2'
'-x+1/2, -y+1/2, -z'
'x+1/2, -y+1/2, z-1/2'

loop_
_atom_site_label
_atom_site_type_symbol
_atom_site_fract_x
_atom_site_fract_y
_atom_site_fract_z
_atom_site_U_iso_or_equiv
_atom_site_adp_type
_atom_site_occupancy
_atom_site_site_symmetry_order
_atom_site_calc_flag
_atom_site_refinement_flags_posn
_atom_site_refinement_flags_adp
_atom_site_refinement_flags_occupancy
_atom_site_disorder_assembly
_atom_site_disorder_group
Ti1 Ti 0.57317(3) 0.82045(3) 0.74432(4) 0.04598(19) Uani 1 1 d . . . . .
Ti2 Ti 0.62458(3) 0.64940(4) 0.70255(4) 0.0549(2) Uani 1 1 d . . . . .
Ti3 Ti 0.59308(3) 0.77826(4) 0.59198(4) 0.0590(2) Uani 1 1 d . . . . .
O1 O 0.60417(11) 0.74915(13) 0.70037(14) 0.0484(6) Uani 1 1 d . . . . .
O2 O 0.500000 0.8460(2) 0.750000 0.0588(9) Uani 1 2 d S T P . .
O3 O 0.55715(13) 0.85561(13) 0.63738(16) 0.0587(7) Uani 1 1 d . . . . .
O4 O 0.56641(17) 0.79615(19) 0.49040(18) 0.0866(10) Uani 1 1 d D U . . .
O5 O 0.50483(12) 0.72940(14) 0.56724(14) 0.0572(7) Uani 1 1 d . . . . .
O6 O 0.52707(11) 0.64088(13) 0.65124(15) 0.0538(6) Uani 1 1 d . . . . .
O7 O 0.42063(16) 0.75111(15) 0.67107(17) 0.0740(9) Uani 1 1 d . . . . .
O8 O 0.39469(12) 0.64530(14) 0.69554(14) 0.0562(7) Uani 1 1 d . . . . .
O9 O 0.62374(14) 0.55607(15) 0.69525(17) 0.0699(8) Uani 1 1 d D . . . .
O10 O 0.70474(13) 0.65875(17) 0.75500(19) 0.0789(9) Uani 1 1 d D . . . .
O11 O 0.62311(13) 0.67970(15) 0.59809(16) 0.0643(7) Uani 1 1 d . . . . .
O12 O 0.66651(16) 0.81776(19) 0.6137(2) 0.0886(10) Uani 1 1 d . . . . .
O13 O 0.62839(13) 0.87902(16) 0.80106(18) 0.0724(8) Uani 1 1 d D U . . .
C1 C 0.5296(3) 0.9187(3) 0.5980(3) 0.0912(16) Uani 1 1 d . . . . .
H1 H 0.543965 0.923369 0.553999 0.109 Uiso 1 1 calc R U . . .
C2 C 0.5532(5) 0.9786(4) 0.6465(5) 0.176(4) Uani 1 1 d . . . . .
H2A H 0.538273 0.978402 0.689127 0.265 Uiso 1 1 calc R U . . .
H2B H 0.539907 1.020269 0.616616 0.265 Uiso 1 1 calc R U . . .
H2C H 0.597026 0.976882 0.666164 0.265 Uiso 1 1 calc R U . . .
C3 C 0.4625(3) 0.9101(4) 0.5636(4) 0.125(3) Uani 1 1 d . . . . .
H3A H 0.453229 0.871406 0.528296 0.188 Uiso 1 1 calc R U . . .
H3B H 0.444680 0.951675 0.536133 0.188 Uiso 1 1 calc R U . . .
H3C H 0.446213 0.901503 0.604093 0.188 Uiso 1 1 calc R U . . .
C4A C 0.5317(8) 0.7791(11) 0.4132(7) 0.135(4) Uani 0.367(8) 1 d D U P A 1
H4A H 0.512820 0.734786 0.418608 0.162 Uiso 0.367(8) 1 calc R U P A 1
C5A C 0.5667(11) 0.7609(15) 0.3655(11) 0.163(6) Uani 0.367(8) 1 d D U P A 1
H5A1 H 0.603756 0.787606 0.380970 0.245 Uiso 0.367(8) 1 calc R U P A 1
H5A2 H 0.543307 0.770548 0.312172 0.245 Uiso 0.367(8) 1 calc R U P A 1
H5A3 H 0.576495 0.712166 0.371425 0.245 Uiso 0.367(8) 1 calc R U P A 1
C6A C 0.4800(10) 0.8250(14) 0.3842(13) 0.154(6) Uani 0.367(8) 1 d D U P A 1
H6A1 H 0.462639 0.832679 0.423923 0.231 Uiso 0.367(8) 1 calc R U P A 1
H6A2 H 0.449818 0.804206 0.339774 0.231 Uiso 0.367(8) 1 calc R U P A 1
H6A3 H 0.492865 0.868614 0.369587 0.231 Uiso 0.367(8) 1 calc R U P A 1
C4B C 0.5336(5) 0.8189(7) 0.4143(5) 0.132(3) Uani 0.633(8) 1 d D U P A 2
H4B H 0.509314 0.858306 0.421274 0.158 Uiso 0.633(8) 1 calc R U P A 2
C5B C 0.5729(7) 0.8483(8) 0.3777(7) 0.172(5) Uani 0.633(8) 1 d D U P A 2
H5B1 H 0.592929 0.888632 0.406194 0.257 Uiso 0.633(8) 1 calc R U P A 2
H5B2 H 0.549156 0.861613 0.325561 0.257 Uiso 0.633(8) 1 calc R U P A 2
H5B3 H 0.602962 0.814587 0.376764 0.257 Uiso 0.633(8) 1 calc R U P A 2
C6B C 0.4890(7) 0.7666(9) 0.3756(8) 0.175(5) Uani 0.633(8) 1 d D U P A 2
H6B1 H 0.509514 0.725933 0.366722 0.262 Uiso 0.633(8) 1 calc R U P A 2
H6B2 H 0.462313 0.784567 0.326896 0.262 Uiso 0.633(8) 1 calc R U P A 2
H6B3 H 0.465472 0.754639 0.407593 0.262 Uiso 0.633(8) 1 calc R U P A 2
C7 C 0.49022(17) 0.6794(2) 0.6010(2) 0.0484(8) Uani 1 1 d . . . . .
C8 C 0.42247(17) 0.6637(2) 0.5829(2) 0.0546(9) Uani 1 1 d . . . . .
C9 C 0.41076(16) 0.6878(2) 0.6558(2) 0.0476(8) Uani 1 1 d . . . . .
C10 C 0.4103(2) 0.5857(2) 0.5685(3) 0.0770(13) Uani 1 1 d . . . . .
H10A H 0.435665 0.560058 0.612759 0.115 Uiso 1 1 calc R U . . .
H10B H 0.419507 0.572071 0.523461 0.115 Uiso 1 1 calc R U . . .
H10C H 0.368106 0.576164 0.560141 0.115 Uiso 1 1 calc R U . . .
C11 C 0.3817(2) 0.7072(3) 0.5142(2) 0.0767(13) Uani 1 1 d . . . . .
H11A H 0.339547 0.698309 0.506755 0.115 Uiso 1 1 calc R U . . .
H11B H 0.389774 0.694574 0.468122 0.115 Uiso 1 1 calc R U . . .
H11C H 0.390360 0.755707 0.524916 0.115 Uiso 1 1 calc R U . . .
C12A C 0.5975(6) 0.4902(5) 0.6968(7) 0.115(4) Uani 0.554(9) 1 d D U P B 1
H12A H 0.552726 0.491212 0.674991 0.138 Uiso 0.554(9) 1 calc R U P B 1
C13A C 0.6231(7) 0.4380(5) 0.6621(7) 0.108(3) Uani 0.554(9) 1 d D U P B 1
H13A H 0.625615 0.455344 0.614332 0.162 Uiso 0.554(9) 1 calc R U P B 1
H13B H 0.597592 0.397339 0.651902 0.162 Uiso 0.554(9) 1 calc R U P B 1
H13C H 0.663241 0.426214 0.696818 0.162 Uiso 0.554(9) 1 calc R U P B 1
C14A C 0.6198(8) 0.4638(7) 0.7744(7) 0.139(4) Uani 0.554(9) 1 d D U P B 1
H14A H 0.663188 0.457075 0.790379 0.209 Uiso 0.554(9) 1 calc R U P B 1
H14B H 0.600351 0.420071 0.776286 0.209 Uiso 0.554(9) 1 calc R U P B 1
H14C H 0.610790 0.496348 0.808571 0.209 Uiso 0.554(9) 1 calc R U P B 1
C12B C 0.5830(7) 0.5038(6) 0.6873(9) 0.106(4) Uani 0.446(9) 1 d D U P B 2
H12B H 0.547270 0.533124 0.661997 0.127 Uiso 0.446(9) 1 calc R U P B 2
C13B C 0.5664(9) 0.4538(9) 0.6313(9) 0.137(5) Uani 0.446(9) 1 d D U P B 2
H13D H 0.548824 0.475420 0.581326 0.206 Uiso 0.446(9) 1 calc R U P B 2
H13E H 0.536961 0.423317 0.640255 0.206 Uiso 0.446(9) 1 calc R U P B 2
H13F H 0.601807 0.427510 0.632761 0.206 Uiso 0.446(9) 1 calc R U P B 2
C14B C 0.5612(8) 0.4796(7) 0.7431(8) 0.109(4) Uani 0.446(9) 1 d D U P B 2
H14D H 0.594914 0.466095 0.788250 0.163 Uiso 0.446(9) 1 calc R U P B 2
H14E H 0.535284 0.440106 0.723283 0.163 Uiso 0.446(9) 1 calc R U P B 2
H14F H 0.538287 0.515683 0.756619 0.163 Uiso 0.446(9) 1 calc R U P B 2
C15A C 0.7548(13) 0.682(3) 0.8171(18) 0.151(6) Uani 0.168(10) 1 d D U P C 1
H15A H 0.741265 0.731035 0.809826 0.181 Uiso 0.168(10) 1 d R U P C 1
C16A C 0.760(2) 0.678(3) 0.896(2) 0.165(10) Uani 0.168(10) 1 d D U P C 1
H16A H 0.731010 0.708784 0.905614 0.247 Uiso 0.168(10) 1 calc R U P C 1
H16B H 0.800883 0.692547 0.928112 0.247 Uiso 0.168(10) 1 calc R U P C 1
H16C H 0.753348 0.631500 0.908777 0.247 Uiso 0.168(10) 1 calc R U P C 1
C17A C 0.8097(16) 0.701(3) 0.805(3) 0.163(8) Uani 0.168(10) 1 d D U P C 1
H17A H 0.815633 0.750569 0.811152 0.244 Uiso 0.168(10) 1 d R U P C 1
H17B H 0.807433 0.687729 0.753962 0.244 Uiso 0.168(10) 1 d R U P C 1
H17C H 0.843313 0.677639 0.842862 0.244 Uiso 0.168(10) 1 d R U P C 1
C15B C 0.7565(3) 0.6217(6) 0.8000(5) 0.131(3) Uani 0.832(10) 1 d D U P C 2
H15B H 0.748369 0.573162 0.783140 0.157 Uiso 0.832(10) 1 calc R U P C 2
C16B C 0.7635(5) 0.6216(8) 0.8798(6) 0.170(5) Uani 0.832(10) 1 d D U P C 2
H16D H 0.773793 0.667665 0.900539 0.254 Uiso 0.832(10) 1 calc R U P C 2
H16E H 0.795483 0.589929 0.907190 0.254 Uiso 0.832(10) 1 calc R U P C 2
H16F H 0.725882 0.607267 0.885595 0.254 Uiso 0.832(10) 1 calc R U P C 2
C17B C 0.8104(4) 0.6402(8) 0.7853(7) 0.187(5) Uani 0.832(10) 1 d D U P C 2
H17D H 0.800153 0.651667 0.731387 0.281 Uiso 0.832(10) 1 calc R U P C 2
H17E H 0.838403 0.601795 0.798096 0.281 Uiso 0.832(10) 1 calc R U P C 2
H17F H 0.829023 0.679799 0.816446 0.281 Uiso 0.832(10) 1 calc R U P C 2
C18 C 0.6358(4) 0.6443(4) 0.5361(4) 0.115(2) Uani 1 1 d . . . . .
H18 H 0.642086 0.679701 0.501071 0.138 Uiso 1 1 calc R U . . .
C19 C 0.6930(5) 0.6035(5) 0.5680(5) 0.192(5) Uani 1 1 d . . . . .
H19A H 0.725954 0.633881 0.595748 0.288 Uiso 1 1 calc R U . . .
H19B H 0.702005 0.581474 0.526335 0.288 Uiso 1 1 calc R U . . .
H19C H 0.687908 0.568543 0.602705 0.288 Uiso 1 1 calc R U . . .
C20 C 0.5795(5) 0.6014(4) 0.4906(4) 0.163(4) Uani 1 1 d . . . . .
H20A H 0.572133 0.566848 0.524040 0.244 Uiso 1 1 calc R U . . .
H20B H 0.586365 0.579019 0.447637 0.244 Uiso 1 1 calc R U . . .
H20C H 0.544603 0.631562 0.471568 0.244 Uiso 1 1 calc R U . . .
C21 C 0.7102(4) 0.8441(5) 0.5872(8) 0.197(4) Uani 1 1 d . U . . .
H21 H 0.695498 0.831143 0.532169 0.237 Uiso 1 1 calc R U . . .
C22 C 0.7689(4) 0.8099(6) 0.6183(7) 0.212(5) Uani 1 1 d . U . . .
H22A H 0.775888 0.795723 0.670770 0.317 Uiso 1 1 calc R U . . .
H22B H 0.800506 0.841484 0.617310 0.317 Uiso 1 1 calc R U . . .
H22C H 0.769263 0.769691 0.587357 0.317 Uiso 1 1 calc R U . . .
C23 C 0.7097(5) 0.9192(5) 0.5855(8) 0.225(5) Uani 1 1 d . U . . .
H23A H 0.671992 0.935269 0.548210 0.337 Uiso 1 1 calc R U . . .
H23B H 0.743305 0.935641 0.571352 0.337 Uiso 1 1 calc R U . . .
H23C H 0.713632 0.936793 0.635963 0.337 Uiso 1 1 calc R U . . .
C24A C 0.6910(4) 0.8931(6) 0.8381(9) 0.131(3) Uani 0.650(9) 1 d D U P D 1
H24A H 0.697947 0.922196 0.798161 0.157 Uiso 0.650(9) 1 calc R U P D 1
C25A C 0.7310(5) 0.8378(7) 0.8392(9) 0.166(5) Uani 0.650(9) 1 d D U P D 1
H25A H 0.728125 0.802858 0.875193 0.248 Uiso 0.650(9) 1 calc R U P D 1
H25B H 0.772152 0.854967 0.855018 0.248 Uiso 0.650(9) 1 calc R U P D 1
H25C H 0.719953 0.817902 0.788285 0.248 Uiso 0.650(9) 1 calc R U P D 1
C26A C 0.7030(6) 0.9430(8) 0.8985(9) 0.177(5) Uani 0.650(9) 1 d D U P D 1
H26A H 0.667275 0.971043 0.890422 0.266 Uiso 0.650(9) 1 calc R U P D 1
H26B H 0.736367 0.972206 0.898267 0.266 Uiso 0.650(9) 1 calc R U P D 1
H26C H 0.713542 0.919565 0.947502 0.266 Uiso 0.650(9) 1 calc R U P D 1
C24B C 0.6820(7) 0.9191(11) 0.8294(17) 0.131(4) Uani 0.350(9) 1 d D U P D 2
H24B H 0.705230 0.918808 0.793948 0.157 Uiso 0.350(9) 1 calc R U P D 2
C25B C 0.7142(12) 0.8726(13) 0.9056(17) 0.174(6) Uani 0.350(9) 1 d D U P D 2
H25D H 0.689504 0.873149 0.937945 0.261 Uiso 0.350(9) 1 calc R U P D 2
H25E H 0.753834 0.891466 0.933927 0.261 Uiso 0.350(9) 1 calc R U P D 2
H25F H 0.718517 0.825638 0.890539 0.261 Uiso 0.350(9) 1 calc R U P D 2
C26B C 0.6717(12) 0.9874(11) 0.8509(16) 0.169(7) Uani 0.350(9) 1 d D U P D 2
H26D H 0.676719 0.988270 0.904994 0.254 Uiso 0.350(9) 1 calc R U P D 2
H26E H 0.630929 1.001649 0.820715 0.254 Uiso 0.350(9) 1 calc R U P D 2
H26F H 0.700510 1.018699 0.841520 0.254 Uiso 0.350(9) 1 calc R U P D 2

loop_
_atom_site_aniso_label
_atom_site_aniso_U_11
_atom_site_aniso_U_22
_atom_site_aniso_U_33
_atom_site_aniso_U_23
_atom_site_aniso_U_13
_atom_site_aniso_U_12
Ti1 0.0504(4) 0.0379(4) 0.0512(4) -0.0017(3) 0.0196(3) -0.0044(3)
Ti2 0.0567(4) 0.0531(4) 0.0565(4) 0.0029(3) 0.0213(3) 0.0150(3)
Ti3 0.0722(5) 0.0570(5) 0.0583(4) 0.0076(3) 0.0360(4) 0.0044(4)
O1 0.0536(13) 0.0456(14) 0.0492(13) 0.0040(11) 0.0220(11) 0.0040(11)
O2 0.054(2) 0.064(2) 0.060(2) 0.000 0.0222(18) 0.000
O3 0.0777(18) 0.0423(15) 0.0657(17) 0.0147(13) 0.0369(14) 0.0094(13)
O4 0.120(3) 0.094(2) 0.0593(18) 0.0174(17) 0.0475(18) 0.009(2)
O5 0.0642(16) 0.0605(17) 0.0465(14) 0.0087(13) 0.0187(12) 0.0041(13)
O6 0.0582(15) 0.0484(15) 0.0531(15) 0.0046(12) 0.0172(12) 0.0037(12)
O7 0.119(3) 0.0508(17) 0.0687(18) -0.0124(15) 0.0527(18) -0.0151(17)
O8 0.0679(16) 0.0490(16) 0.0503(15) -0.0080(12) 0.0188(13) -0.0138(13)
O9 0.084(2) 0.0527(18) 0.0757(19) 0.0033(15) 0.0318(16) 0.0202(15)
O10 0.0587(17) 0.086(2) 0.088(2) 0.0052(18) 0.0202(16) 0.0202(16)
O11 0.0786(18) 0.0640(18) 0.0619(17) 0.0002(14) 0.0394(15) 0.0139(15)
O12 0.088(2) 0.093(3) 0.105(3) 0.008(2) 0.059(2) -0.0140(19)
O13 0.0649(17) 0.0627(19) 0.082(2) -0.0103(16) 0.0153(15) -0.0207(14)
C1 0.121(4) 0.059(3) 0.103(4) 0.028(3) 0.050(4) 0.025(3)
C2 0.274(11) 0.063(4) 0.160(7) 0.023(5) 0.033(7) 0.022(6)
C3 0.117(5) 0.134(6) 0.127(5) 0.069(5) 0.044(4) 0.058(4)
C4A 0.171(7) 0.143(7) 0.079(6) 0.017(6) 0.029(6) 0.009(7)
C5A 0.204(10) 0.186(11) 0.089(8) 0.009(9) 0.037(9) 0.018(10)
C6A 0.168(11) 0.156(12) 0.101(10) -0.004(10) -0.001(9) 0.027(11)
C4B 0.175(6) 0.143(7) 0.074(5) 0.010(5) 0.038(5) 0.003(6)
C5B 0.225(10) 0.198(10) 0.096(7) 0.044(7) 0.061(7) -0.040(9)
C6B 0.191(9) 0.191(10) 0.104(7) 0.007(8) 0.003(7) -0.023(9)
C7 0.061(2) 0.046(2) 0.0371(18) -0.0060(16) 0.0155(17) 0.0044(18)
C8 0.059(2) 0.058(2) 0.0388(19) -0.0093(17) 0.0063(16) -0.0049(18)
C9 0.050(2) 0.044(2) 0.0440(19) -0.0091(16) 0.0106(16) -0.0066(16)
C10 0.092(3) 0.069(3) 0.066(3) -0.028(2) 0.021(2) -0.020(3)
C11 0.068(3) 0.099(4) 0.047(2) 0.000(2) -0.002(2) 0.001(2)
C12A 0.109(7) 0.047(5) 0.170(7) 0.024(5) 0.025(6) 0.025(6)
C13A 0.151(8) 0.056(5) 0.115(7) -0.008(5) 0.046(7) 0.014(6)
C14A 0.165(9) 0.080(7) 0.166(10) 0.021(7) 0.049(8) 0.000(7)
C12B 0.091(7) 0.044(6) 0.168(8) 0.020(6) 0.026(6) 0.036(5)
C13B 0.152(10) 0.097(9) 0.148(10) 0.006(8) 0.035(9) -0.010(9)
C14B 0.130(9) 0.075(7) 0.140(9) -0.002(7) 0.071(8) -0.005(7)
C15A 0.084(7) 0.181(11) 0.163(9) 0.029(10) 0.012(8) 0.044(9)
C16A 0.112(14) 0.189(17) 0.146(15) 0.027(16) -0.015(14) 0.048(15)
C17A 0.080(11) 0.190(14) 0.190(13) 0.021(13) 0.012(12) 0.038(12)
C15B 0.064(4) 0.159(8) 0.147(6) 0.027(7) 0.009(4) 0.040(5)
C16B 0.123(6) 0.198(11) 0.146(8) 0.045(8) -0.007(6) 0.056(7)
C17B 0.087(5) 0.227(11) 0.225(9) 0.018(9) 0.025(6) 0.056(7)
C18 0.178(6) 0.101(5) 0.100(4) 0.005(4) 0.091(5) 0.044(5)
C19 0.263(10) 0.196(9) 0.193(8) 0.076(7) 0.175(8) 0.152(8)
C20 0.290(12) 0.108(6) 0.100(5) -0.044(5) 0.078(6) -0.013(7)
C21 0.143(6) 0.145(7) 0.358(12) 0.033(8) 0.156(8) -0.013(6)
C22 0.124(6) 0.200(9) 0.355(13) 0.012(9) 0.138(8) 0.014(6)
C23 0.217(9) 0.136(7) 0.399(14) 0.041(9) 0.204(9) -0.027(7)
C24A 0.101(5) 0.103(6) 0.148(6) -0.009(6) -0.009(5) -0.024(5)
C25A 0.097(7) 0.159(9) 0.191(10) -0.014(8) -0.013(7) 0.003(7)
C26A 0.146(8) 0.144(9) 0.176(9) -0.046(8) -0.027(7) -0.043(7)
C24B 0.104(6) 0.107(7) 0.142(6) -0.010(6) -0.006(6) -0.025(6)
C25B 0.132(10) 0.147(11) 0.178(11) -0.007(10) -0.028(10) -0.013(10)
C26B 0.156(11) 0.109(11) 0.179(12) -0.024(10) -0.022(10) -0.050(10)

loop_
_atom_type_symbol
_atom_type_description
_atom_type_scat_dispersion_real
_atom_type_scat_dispersion_imag
_atom_type_scat_source
C C 0.0033 0.0016 'International Tables Vol C Tables 4.2.6.8 and 6.1.1.4'
H H 0.0000 0.0000 'International Tables Vol C Tables 4.2.6.8 and 6.1.1.4'
O O 0.0106 0.0060 'International Tables Vol C Tables 4.2.6.8 and 6.1.1.4'
Ti Ti 0.2776 0.4457 'International Tables Vol C Tables 4.2.6.8 and 6.1.1.4'

loop_
_geom_angle_atom_site_label_1
_geom_angle_atom_site_label_2
_geom_angle_atom_site_label_3
_geom_angle
_geom_angle_site_symmetry_1
_geom_angle_site_symmetry_3
O13 Ti1 O2 107.71(14) . .
O13 Ti1 O1 114.47(13) . .
O2 Ti1 O1 137.72(13) . .
O13 Ti1 O3 102.54(13) . .
O2 Ti1 O3 96.13(9) . .
O1 Ti1 O3 77.83(11) . .
O13 Ti1 O7 97.12(15) . 2_656
O2 Ti1 O7 87.23(12) . 2_656
O1 Ti1 O7 85.03(11) . 2_656
O3 Ti1 O7 157.94(12) . 2_656
O13 Ti1 Ti3 113.26(11) . .
O2 Ti1 Ti3 124.15(4) . .
O1 Ti1 Ti3 38.05(7) . .
O3 Ti1 Ti3 39.79(7) . .
O7 Ti1 Ti3 122.07(9) 2_656 .
O10 Ti2 O9 97.03(15) . .
O10 Ti2 O1 96.49(13) . .
O9 Ti2 O1 166.33(13) . .
O10 Ti2 O11 98.92(14) . .
O9 Ti2 O11 102.90(13) . .
O1 Ti2 O11 76.89(11) . .
O10 Ti2 O8 91.76(13) . 2_656
O9 Ti2 O8 91.68(12) . 2_656
O1 Ti2 O8 85.92(10) . 2_656
O11 Ti2 O8 160.63(11) . 2_656
O10 Ti2 O6 173.81(13) . .
O9 Ti2 O6 84.76(12) . .
O1 Ti2 O6 81.58(10) . .
O11 Ti2 O6 86.41(11) . .
O8 Ti2 O6 82.25(10) 2_656 .
O10 Ti2 Ti3 103.69(11) . .
O9 Ti2 Ti3 138.40(10) . .
O1 Ti2 Ti3 38.37(7) . .
O11 Ti2 Ti3 38.85(8) . .
O8 Ti2 Ti3 122.79(8) 2_656 .
O6 Ti2 Ti3 78.47(7) . .
O4 Ti3 O12 96.39(17) . .
O4 Ti3 O1 167.07(14) . .
O12 Ti3 O1 96.53(14) . .
O4 Ti3 O11 103.21(14) . .
O12 Ti3 O11 95.68(15) . .
O1 Ti3 O11 76.00(10) . .
O4 Ti3 O3 104.22(14) . .
O12 Ti3 O3 95.65(15) . .
O1 Ti3 O3 73.95(10) . .
O11 Ti3 O3 148.86(11) . .
O4 Ti3 O5 84.39(14) . .
O12 Ti3 O5 179.12(15) . .
O1 Ti3 O5 82.70(10) . .
O11 Ti3 O5 83.73(11) . .
O3 Ti3 O5 84.55(11) . .
O4 Ti3 Ti1 141.91(12) . .
O12 Ti3 Ti1 96.88(12) . .
O1 Ti3 Ti1 35.01(7) . .
O11 Ti3 Ti1 110.76(8) . .
O3 Ti3 Ti1 38.95(7) . .
O5 Ti3 Ti1 82.74(7) . .
O4 Ti3 Ti2 138.67(13) . .
O12 Ti3 Ti2 101.55(12) . .
O1 Ti3 Ti2 37.79(7) . .
O11 Ti3 Ti2 38.53(8) . .
O3 Ti3 Ti2 110.59(8) . .
O5 Ti3 Ti2 77.58(7) . .
Ti1 Ti3 Ti2 72.25(2) . .
Ti1 O1 Ti2 146.60(14) . .
Ti1 O1 Ti3 106.94(12) . .
Ti2 O1 Ti3 103.85(11) . .
Ti1 O2 Ti1 148.6(2) . 2_656
C1 O3 Ti1 132.8(3) . .
C1 O3 Ti3 125.9(3) . .
Ti1 O3 Ti3 101.26(11) . .
C4A O4 Ti3 151.7(10) . .
C4B O4 Ti3 165.7(6) . .
C7 O5 Ti3 129.1(2) . .
C7 O6 Ti2 128.9(2) . .
C9 O7 Ti1 140.8(3) . 2_656
C9 O8 Ti2 135.5(2) . 2_656
C12B O9 Ti2 137.4(7) . .
C12A O9 Ti2 152.5(6) . .
C15A O10 Ti2 153.4(19) . .
C15B O10 Ti2 142.5(5) . .
C18 O11 Ti2 133.1(3) . .
C18 O11 Ti3 124.3(3) . .
Ti2 O11 Ti3 102.61(12) . .
C21 O12 Ti3 148.3(7) . .
C24B O13 Ti1 161.1(12) . .
C24A O13 Ti1 146.7(5) . .
C2 C1 O3 110.6(5) . .
C2 C1 C3 118.2(6) . .
O3 C1 C3 109.9(5) . .
O4 C4A C5A 115.0(16) . .
O4 C4A C6A 110.3(14) . .
C5A C4A C6A 120.5(12) . .
O4 C4B C5B 111.9(9) . .
O4 C4B C6B 108.8(9) . .
C5B C4B C6B 121.0(10) . .
O5 C7 O6 125.4(4) . .
O5 C7 C8 118.8(3) . .
O6 C7 C8 115.8(3) . .
C9 C8 C7 103.6(3) . .
C9 C8 C10 111.6(3) . .
C7 C8 C10 110.2(3) . .
C9 C8 C11 107.9(3) . .
C7 C8 C11 111.8(3) . .
C10 C8 C11 111.4(3) . .
O8 C9 O7 125.3(3) . .
O8 C9 C8 120.1(3) . .
O7 C9 C8 114.6(3) . .
O9 C12A C13A 111.7(9) . .
O9 C12A C14A 109.2(10) . .
C13A C12A C14A 97.5(9) . .
O9 C12B C13B 127.5(13) . .
O9 C12B C14B 126.7(12) . .
C13B C12B C14B 104.1(10) . .
O10 C15A C16A 125(3) . .
O10 C15A C17A 120(3) . .
C16A C15A C17A 113.8(13) . .
O10 C15B C16B 112.2(7) . .
O10 C15B C17B 113.6(7) . .
C16B C15B C17B 113.8(8) . .
O11 C18 C19 109.8(6) . .
O11 C18 C20 108.1(5) . .
C19 C18 C20 114.5(7) . .
O12 C21 C23 112.1(8) . .
O12 C21 C22 114.2(9) . .
C23 C21 C22 117.5(9) . .
O13 C24A C25A 115.7(8) . .
O13 C24A C26A 113.5(9) . .
C25A C24A C26A 123.2(12) . .
O13 C24B C26B 113.3(15) . .
O13 C24B C25B 96.1(17) . .
C26B C24B C25B 110(2) . .

loop_
_geom_bond_atom_site_label_1
_geom_bond_atom_site_label_2
_geom_bond_distance
_geom_bond_site_symmetry_2
Ti1 O13 1.755(3) .
Ti1 O2 1.8131(12) .
Ti1 O1 1.859(2) .
Ti1 O3 1.986(3) .
Ti1 O7 2.014(3) 2_656
Ti1 Ti3 3.0992(10) .
Ti2 O10 1.791(3) .
Ti2 O9 1.797(3) .
Ti2 O1 1.971(3) .
Ti2 O11 1.994(3) .
Ti2 O8 2.073(3) 2_656
Ti2 O6 2.145(3) .
Ti2 Ti3 3.1237(10) .
Ti3 O4 1.784(3) .
Ti3 O12 1.787(3) .
Ti3 O1 1.997(2) .
Ti3 O11 2.008(3) .
Ti3 O3 2.022(3) .
Ti3 O5 2.162(3) .
O3 C1 1.443(5) .
O4 C4A 1.407(11) .
O4 C4B 1.410(9) .
O5 C7 1.253(4) .
O6 C7 1.260(4) .
O7 C9 1.252(4) .
O8 C9 1.237(4) .
O9 C12B 1.355(10) .
O9 C12A 1.410(9) .
O10 C15A 1.396(12) .
O10 C15B 1.398(7) .
O11 C18 1.443(6) .
O12 C21 1.369(8) .
O13 C24B 1.406(10) .
O13 C24A 1.407(8) .
C1 C2 1.442(9) .
C1 C3 1.480(8) .
C4A C5A 1.432(10) .
C4A C6A 1.439(10) .
C4B C5B 1.427(9) .
C4B C6B 1.444(9) .
C7 C8 1.528(5) .
C8 C9 1.527(5) .
C8 C10 1.531(6) .
C8 C11 1.536(6) .
C12A C13A 1.425(10) .
C12A C14A 1.430(10) .
C12B C13B 1.362(10) .
C12B C14B 1.372(10) .
C15A C16A 1.416(11) .
C15A C17A 1.418(11) .
C15B C16B 1.418(9) .
C15B C17B 1.420(9) .
C18 C19 1.481(9) .
C18 C20 1.531(10) .
C21 C23 1.443(12) .
C21 C22 1.447(12) .
C24A C25A 1.409(10) .
C24A C26A 1.418(10) .
C24B C26B 1.415(12) .
C24B C25B 1.61(4) .
